data_4022838
loop_
_publ_author_name
'Nicolas Christinat'
'Rosario Scopelliti'
'Kay Severin'

_publ_contact_author_address
;
Institut des Sciences et Ing\'enierie Chimiques 
Ecole Polytechnique F\'ed\'erale de Lausanne
1015 Lausanne
Switzerland
;
_publ_contact_author_email kay.severin@epfl.ch
_publ_contact_author_fax '+41 21 693 9305'
_publ_contact_author_name 'Kay Severin'
_publ_contact_author_phone '+41 21 693 9302'
_publ_section_title
;
 Multicomponent Assembly of Boron-Based Dendritic Nanostructures
;
_journal_name_full 'Journal of Organic Chemistry'
_journal_page_first 2192
_journal_page_last 2200
_journal_paper_doi 10.1021/jo062607p
_journal_volume 72
_journal_year 2007
_chemical_formula_moiety 'C55 H35 B5 F5 N5 O10, 3(C6 H6)'
_chemical_formula_sum 'C73 H53 B5 F5 N5 O10'
_chemical_formula_weight 1309.25
_chemical_name_systematic
; 
 ? 
;
_space_group_IT_number 2
_symmetry_cell_setting triclinic
_symmetry_space_group_name_Hall '-P 1'
_symmetry_space_group_name_H-M 'P -1'
_atom_sites_solution_hydrogens geom
_atom_sites_solution_primary direct
_atom_sites_solution_secondary difmap
_audit_creation_method SHELXL-97
_cell_angle_alpha 71.844(15)
_cell_angle_beta 81.373(13)
_cell_angle_gamma 83.910(13)
_cell_formula_units_Z 2
_cell_length_a 13.2245(19)
_cell_length_b 14.709(2)
_cell_length_c 17.609(3)
_cell_measurement_reflns_used 2602
_cell_measurement_temperature 140(2)
_cell_measurement_theta_max 19.4375
_cell_measurement_theta_min 2.0998
_cell_volume 3211.5(9)
_computing_cell_refinement 'Oxford Diffraction CrysAlis RED'
_computing_data_collection 'Oxford Diffraction CrysAlis CCD'
_computing_data_reduction 'Oxford Diffraction CrysAlis RED'
_computing_molecular_graphics 'Bruker SHELXTL'
_computing_publication_material 'Bruker SHELXTL'
_computing_structure_refinement 'SHELXL-97 (Sheldrick, 1997)'
_computing_structure_solution 'SHELXS-97 (Sheldrick, 1990)'
_diffrn_ambient_temperature 140(2)
_diffrn_measured_fraction_theta_full 0.877
_diffrn_measured_fraction_theta_max 0.877
_diffrn_measurement_device_type 'Oxford Diffraction KM4/Sapphire CCD'
_diffrn_measurement_method 'phi and omega scans'
_diffrn_radiation_monochromator graphite
_diffrn_radiation_source 'fine-focus sealed tube'
_diffrn_radiation_type MoK\a
_diffrn_radiation_wavelength 0.71073
_diffrn_reflns_av_R_equivalents 0.1271
_diffrn_reflns_av_sigmaI/netI 0.3130
_diffrn_reflns_limit_h_max 13
_diffrn_reflns_limit_h_min -15
_diffrn_reflns_limit_k_max 17
_diffrn_reflns_limit_k_min -17
_diffrn_reflns_limit_l_max 20
_diffrn_reflns_limit_l_min -20
_diffrn_reflns_number 19323
_diffrn_reflns_theta_full 25.03
_diffrn_reflns_theta_max 25.03
_diffrn_reflns_theta_min 3.04
_exptl_absorpt_coefficient_mu 0.099
_exptl_absorpt_correction_T_max 1.3826
_exptl_absorpt_correction_T_min 0.8351
_exptl_absorpt_correction_type multi-scan
_exptl_absorpt_process_details
; 
[c.f. r.h. blessing, acta cryst. (1995), a51, 33-38] 
;
_exptl_crystal_colour colourless
_exptl_crystal_density_diffrn 1.354
_exptl_crystal_density_method 'not measured'
_exptl_crystal_description irregular
_exptl_crystal_F_000 1352
_exptl_crystal_size_max 0.18
_exptl_crystal_size_mid 0.15
_exptl_crystal_size_min 0.13
_refine_diff_density_max 1.045
_refine_diff_density_min -0.458
_refine_diff_density_rms 0.082
_refine_ls_extinction_method none
_refine_ls_goodness_of_fit_ref 0.861
_refine_ls_hydrogen_treatment riding
_refine_ls_matrix_type full
_refine_ls_number_parameters 868
_refine_ls_number_reflns 9958
_refine_ls_number_restraints 290
_refine_ls_restrained_S_all 0.853
_refine_ls_R_factor_all 0.2529
_refine_ls_R_factor_gt 0.0858
_refine_ls_shift/su_max 0.001
_refine_ls_shift/su_mean 0.000
_refine_ls_structure_factor_coef Fsqd
_refine_ls_weighting_details 'calc w=1/[\s^2^(Fo^2^)+(0.0940P)^2^+0.0000P] where P=(Fo^2^+2Fc^2^)/3'
_refine_ls_weighting_scheme calc
_refine_ls_wR_factor_gt 0.2085
_refine_ls_wR_factor_ref 0.2743
_reflns_number_gt 2761
_reflns_number_total 9958
_reflns_threshold_expression >2sigma(I)
_cod_data_source_file jo062607psi20061219_031726_2.cif
_cod_data_source_block compound_3
_cod_depositor_comments
;
The following automatic conversions were performed:
'_symmetry_cell_setting' value 'Triclinic' changed to 'triclinic'
according to '/home/saulius/struct/CIF-dictionaries/cif_core.dic'
dictionary named 'cif_core.dic' version 2.4.1 from 2010-06-29.

Automatic conversion script
Id: cif_fix_enum 1527 2010-12-29 10:47:43Z saulius 
;
_cod_database_code 4022838

loop_
_symmetry_equiv_pos_as_xyz
'x, y, z'
'-x, -y, -z'

loop_
_atom_site_label
_atom_site_type_symbol
_atom_site_fract_x
_atom_site_fract_y
_atom_site_fract_z
_atom_site_U_iso_or_equiv
_atom_site_adp_type
_atom_site_occupancy
_atom_site_symmetry_multiplicity
_atom_site_calc_flag
_atom_site_refinement_flags
_atom_site_disorder_assembly
_atom_site_disorder_group
F1 F 0.2299(4) 0.3721(4) -0.0557(3) 0.0609(17) Uani 1 1 d U . .
F2 F -0.4030(5) -0.3276(5) 0.3960(4) 0.084(2) Uani 1 1 d U . .
F3 F -0.2328(4) -0.6095(4) 0.7991(3) 0.0609(17) Uani 1 1 d U . .
F4 F 0.2285(5) -0.1644(4) 1.0213(3) 0.079(2) Uani 1 1 d U . .
F5A F 0.6046(11) 0.4620(9) 0.3946(10) 0.110(6) Uani 0.50 1 d PU A 1
F5B F 0.2604(7) 0.5693(6) 0.3712(5) 0.035(2) Uani 0.50 1 d PU A 2
O1 O 0.1960(4) -0.0048(4) 0.1490(3) 0.0266(13) Uani 1 1 d U . .
O2 O 0.0653(4) 0.0433(4) 0.2371(3) 0.0274(14) Uani 1 1 d U . .
O3 O 0.0363(4) -0.3778(4) 0.4080(3) 0.0340(15) Uani 1 1 d U . .
O4 O -0.0668(4) -0.2582(4) 0.4537(3) 0.0287(14) Uani 1 1 d U . .
O5 O 0.1504(4) -0.4071(4) 0.7500(3) 0.0284(14) Uani 1 1 d U . .
O6 O 0.0256(4) -0.2771(4) 0.7272(3) 0.0250(13) Uani 1 1 d U . .
O7 O 0.3766(4) -0.0272(4) 0.6994(3) 0.0292(14) Uani 1 1 d U . .
O8 O 0.2150(4) 0.0302(4) 0.6579(3) 0.0269(14) Uani 1 1 d U . .
O9 O 0.4369(4) 0.1928(4) 0.3315(3) 0.0263(14) Uani 1 1 d U . .
O10 O 0.2613(4) 0.2307(4) 0.3636(3) 0.0246(14) Uani 1 1 d U . .
N1 N 0.0366(5) -0.2113(5) 0.3176(4) 0.0266(16) Uani 1 1 d U . .
N2 N 0.0472(5) -0.3797(5) 0.6369(4) 0.0266(16) Uani 1 1 d U . .
N3 N 0.2426(5) -0.1449(5) 0.7251(4) 0.0215(15) Uani 1 1 d U . .
N4 N 0.3690(5) 0.1577(4) 0.4746(4) 0.0239(16) Uani 1 1 d U . .
N5 N 0.2373(5) 0.1067(4) 0.2174(4) 0.0213(15) Uani 1 1 d U . .
C1 C 0.1513(6) -0.0819(6) 0.2016(5) 0.0238(19) Uani 1 1 d U . .
C2 C 0.0734(6) -0.0520(6) 0.2523(5) 0.0205(18) Uani 1 1 d U . .
C3 C 0.0177(7) -0.1173(6) 0.3105(5) 0.027(2) Uani 1 1 d U . .
H3 H -0.0345 -0.0971 0.3461 0.033 Uiso 1 1 calc R . .
C4 C 0.1136(7) -0.2389(6) 0.2688(5) 0.028(2) Uani 1 1 d U . .
H4 H 0.1283 -0.3056 0.2768 0.034 Uiso 1 1 calc R . .
C5 C 0.1719(7) -0.1766(6) 0.2086(5) 0.030(2) Uani 1 1 d U . .
H5 H 0.2239 -0.1981 0.1735 0.037 Uiso 1 1 calc R . .
C6 C 0.0483(7) -0.3850(5) 0.4833(5) 0.027(2) Uani 1 1 d U . .
C7 C -0.0120(7) -0.3152(5) 0.5111(5) 0.030(2) Uani 1 1 d U . .
C8 C -0.0149(7) -0.3147(6) 0.5881(5) 0.029(2) Uani 1 1 d U . .
H8 H -0.0595 -0.2699 0.6079 0.035 Uiso 1 1 calc R . .
C9 C 0.1073(6) -0.4458(6) 0.6099(5) 0.029(2) Uani 1 1 d U . .
H9 H 0.1487 -0.4909 0.6457 0.035 Uiso 1 1 calc R . .
C10 C 0.1114(7) -0.4511(6) 0.5338(5) 0.031(2) Uani 1 1 d U . .
H10 H 0.1553 -0.4977 0.5159 0.037 Uiso 1 1 calc R . .
C11 C 0.1910(7) -0.3250(6) 0.7414(5) 0.0257(19) Uani 1 1 d U . .
C12 C 0.1182(6) -0.2483(6) 0.7298(5) 0.0242(19) Uani 1 1 d U . .
C13 C 0.1443(6) -0.1590(5) 0.7209(4) 0.0191(18) Uani 1 1 d U . .
H13 H 0.0943 -0.1066 0.7118 0.023 Uiso 1 1 calc R . .
C14 C 0.3143(7) -0.2186(6) 0.7360(5) 0.029(2) Uani 1 1 d U . .
H14 H 0.3834 -0.2065 0.7363 0.035 Uiso 1 1 calc R . .
C15 C 0.2909(6) -0.3094(6) 0.7466(5) 0.031(2) Uani 1 1 d U . .
H15 H 0.3416 -0.3611 0.7572 0.037 Uiso 1 1 calc R . .
C16 C 0.3883(7) 0.0313(6) 0.6241(5) 0.0251(19) Uani 1 1 d U . .
C17 C 0.2898(7) 0.0661(6) 0.5993(5) 0.0233(18) Uani 1 1 d U . .
C18 C 0.2833(6) 0.1288(5) 0.5248(5) 0.0218(18) Uani 1 1 d U . .
H18 H 0.2180 0.1524 0.5080 0.026 Uiso 1 1 calc R . .
C19 C 0.4618(6) 0.1245(6) 0.4998(5) 0.028(2) Uani 1 1 d U . .
H19 H 0.5216 0.1456 0.4638 0.033 Uiso 1 1 calc R . .
C20 C 0.4733(7) 0.0624(6) 0.5744(5) 0.031(2) Uani 1 1 d U . .
H20 H 0.5394 0.0418 0.5907 0.038 Uiso 1 1 calc R . .
C21 C 0.3782(6) 0.1597(5) 0.2896(4) 0.0216(18) Uani 1 1 d U . .
C22 C 0.2759(6) 0.1822(5) 0.3082(4) 0.0205(18) Uani 1 1 d U . .
C23 C 0.2062(6) 0.1582(5) 0.2703(4) 0.0211(18) Uani 1 1 d U . .
H23 H 0.1358 0.1771 0.2804 0.025 Uiso 1 1 calc R . .
C24 C 0.3370(7) 0.0849(6) 0.2015(5) 0.027(2) Uani 1 1 d U . .
H24 H 0.3571 0.0498 0.1641 0.032 Uiso 1 1 calc R . .
C25 C 0.4118(7) 0.1093(6) 0.2350(5) 0.029(2) Uani 1 1 d U . .
H25 H 0.4823 0.0930 0.2220 0.035 Uiso 1 1 calc R . .
C26 C 0.1214(7) 0.1662(6) 0.1011(5) 0.030(2) Uani 1 1 d U . .
C27 C 0.1872(7) 0.2342(6) 0.0552(5) 0.034(2) Uani 1 1 d U . .
H27 H 0.2540 0.2305 0.0700 0.041 Uiso 1 1 calc R . .
C28 C 0.1619(8) 0.3072(7) -0.0110(5) 0.041(2) Uani 1 1 d U . .
C29 C 0.0641(8) 0.3189(7) -0.0341(5) 0.044(2) Uani 1 1 d U . .
H29 H 0.0458 0.3697 -0.0794 0.053 Uiso 1 1 calc R . .
C30 C -0.0048(8) 0.2537(8) 0.0114(6) 0.055(3) Uani 1 1 d U . .
H30 H -0.0725 0.2596 -0.0023 0.066 Uiso 1 1 calc R . .
C31 C 0.0235(7) 0.1774(6) 0.0787(5) 0.038(2) Uani 1 1 d U . .
H31 H -0.0258 0.1331 0.1091 0.046 Uiso 1 1 calc R . .
C32 C -0.1303(7) -0.3040(5) 0.3407(5) 0.0287(19) Uani 1 1 d U . .
C33 C -0.2273(7) -0.3101(6) 0.3852(5) 0.037(2) Uani 1 1 d U . .
H33 H -0.2370 -0.3044 0.4382 0.045 Uiso 1 1 calc R . .
C34 C -0.3072(8) -0.3242(7) 0.3515(6) 0.051(3) Uani 1 1 d U . .
C35 C -0.3013(8) -0.3369(7) 0.2791(6) 0.049(3) Uani 1 1 d U . .
H35 H -0.3603 -0.3474 0.2590 0.059 Uiso 1 1 calc R . .
C36 C -0.2055(8) -0.3342(6) 0.2347(5) 0.047(3) Uani 1 1 d U . .
H36 H -0.1967 -0.3439 0.1832 0.056 Uiso 1 1 calc R . .
C37 C -0.1219(8) -0.3168(6) 0.2672(5) 0.042(2) Uani 1 1 d U . .
H37 H -0.0563 -0.3138 0.2363 0.051 Uiso 1 1 calc R . .
C38 C -0.0429(7) -0.4431(5) 0.7863(5) 0.0275(19) Uani 1 1 d U . .
C39 C -0.1017(7) -0.5021(6) 0.7662(5) 0.033(2) Uani 1 1 d U . .
H39 H -0.0912 -0.5067 0.7129 0.040 Uiso 1 1 calc R . .
C40 C -0.1739(7) -0.5535(6) 0.8205(6) 0.040(2) Uani 1 1 d U . .
C41 C -0.1919(7) -0.5531(7) 0.8998(6) 0.048(3) Uani 1 1 d U . .
H41 H -0.2425 -0.5901 0.9374 0.057 Uiso 1 1 calc R . .
C42 C -0.1308(8) -0.4947(7) 0.9215(6) 0.053(3) Uani 1 1 d U . .
H42 H -0.1397 -0.4927 0.9755 0.064 Uiso 1 1 calc R . .
C43 C -0.0602(7) -0.4417(6) 0.8676(5) 0.043(2) Uani 1 1 d U . .
H43 H -0.0210 -0.4024 0.8842 0.051 Uiso 1 1 calc R . .
C44 C 0.2261(6) -0.0288(6) 0.8117(5) 0.028(2) Uani 1 1 d U . .
C45 C 0.2416(7) -0.1016(7) 0.8808(5) 0.037(2) Uani 1 1 d U . .
H45 H 0.2724 -0.1618 0.8774 0.044 Uiso 1 1 calc R . .
C46 C 0.2133(8) -0.0878(8) 0.9531(5) 0.049(3) Uani 1 1 d U . .
C47 C 0.1629(8) -0.0032(8) 0.9642(6) 0.055(3) Uani 1 1 d U . .
H47 H 0.1409 0.0047 1.0158 0.066 Uiso 1 1 calc R . .
C48 C 0.1488(8) 0.0659(8) 0.8949(6) 0.056(3) Uani 1 1 d U . .
H48 H 0.1153 0.1251 0.8984 0.068 Uiso 1 1 calc R . .
C49 C 0.1795(7) 0.0566(7) 0.8195(5) 0.038(2) Uani 1 1 d U . .
H49 H 0.1686 0.1088 0.7729 0.045 Uiso 1 1 calc R . .
C50 C 0.3890(6) 0.3352(6) 0.3870(5) 0.0257(19) Uani 1 1 d U . .
C51 C 0.4866(7) 0.3586(7) 0.3919(5) 0.039(2) Uani 1 1 d U A .
H51 H 0.5411 0.3106 0.3941 0.047 Uiso 1 1 calc R . .
C52 C 0.5086(8) 0.4462(7) 0.3936(6) 0.054(3) Uani 1 1 d U . .
C53 C 0.4324(8) 0.5201(7) 0.3877(6) 0.048(3) Uani 1 1 d U A .
H53 H 0.4466 0.5817 0.3886 0.057 Uiso 1 1 calc R . .
C54 C 0.3345(8) 0.5001(6) 0.3804(5) 0.037(2) Uani 1 1 d U . .
C55 C 0.3116(7) 0.4111(6) 0.3817(5) 0.032(2) Uani 1 1 d U A .
H55 H 0.2430 0.3998 0.3790 0.039 Uiso 1 1 calc R . .
B1 B 0.1511(8) 0.0816(7) 0.1719(6) 0.027(2) Uani 1 1 d U . .
B2 B -0.0344(9) -0.2882(7) 0.3802(6) 0.031(2) Uani 1 1 d U . .
B3 B 0.0437(8) -0.3796(7) 0.7292(6) 0.028(2) Uani 1 1 d U . .
B4 B 0.2635(8) -0.0402(7) 0.7266(6) 0.030(2) Uani 1 1 d U . .
B5 B 0.3648(7) 0.2343(7) 0.3873(6) 0.023(2) Uani 1 1 d U . .
C56 C 0.4227(10) 0.3949(9) 0.1632(7) 0.075(4) Uani 1 1 d U . .
H56 H 0.3622 0.3714 0.1973 0.090 Uiso 1 1 calc R . .
C57 C 0.4688(11) 0.3520(9) 0.1085(7) 0.084(4) Uani 1 1 d U . .
H57 H 0.4379 0.3014 0.0996 0.100 Uiso 1 1 calc R . .
C58 C 0.5634(10) 0.3832(9) 0.0649(7) 0.075(3) Uani 1 1 d U . .
H58 H 0.5993 0.3505 0.0292 0.089 Uiso 1 1 calc R . .
C59 C 0.6032(9) 0.4597(8) 0.0738(7) 0.066(3) Uani 1 1 d U . .
H59 H 0.6659 0.4819 0.0428 0.079 Uiso 1 1 calc R . .
C60 C 0.5528(9) 0.5066(9) 0.1283(7) 0.069(3) Uani 1 1 d U . .
H60 H 0.5792 0.5600 0.1365 0.083 Uiso 1 1 calc R . .
C61 C 0.4638(10) 0.4700(9) 0.1681(7) 0.076(4) Uani 1 1 d U . .
H61 H 0.4266 0.5021 0.2037 0.091 Uiso 1 1 calc R . .
C62 C 0.7719(14) 0.0694(8) 0.5689(12) 0.47(3) Uani 1 1 d GU . .
H62 H 0.7972 0.0041 0.5815 0.565 Uiso 1 1 calc R . .
C63 C 0.7807(12) 0.1273(11) 0.4893(10) 0.268(13) Uani 1 1 d GU . .
H63 H 0.8119 0.1017 0.4475 0.322 Uiso 1 1 calc R . .
C64 C 0.7437(9) 0.2228(10) 0.4708(6) 0.154(7) Uani 1 1 d GU . .
H64 H 0.7497 0.2624 0.4164 0.185 Uiso 1 1 calc R . .
C65 C 0.6980(8) 0.2602(8) 0.5320(8) 0.111(5) Uani 1 1 d GU . .
H65 H 0.6728 0.3254 0.5194 0.134 Uiso 1 1 calc R . .
C66 C 0.6893(9) 0.2022(12) 0.6116(7) 0.201(9) Uani 1 1 d GU . .
H66 H 0.6581 0.2278 0.6534 0.241 Uiso 1 1 calc R . .
C67 C 0.7262(13) 0.1068(11) 0.6300(8) 0.258(13) Uani 1 1 d GU . .
H67 H 0.7203 0.0672 0.6844 0.310 Uiso 1 1 calc R . .
C68 C -0.4353(8) -0.1000(8) 0.1422(9) 0.135(7) Uani 1 1 d GU . .
H68 H -0.3964 -0.0529 0.1488 0.162 Uiso 1 1 calc R . .
C69 C -0.4971(9) -0.1553(9) 0.2077(6) 0.131(6) Uani 1 1 d GU . .
H69 H -0.5004 -0.1460 0.2590 0.157 Uiso 1 1 calc R . .
C70 C -0.5541(8) -0.2242(7) 0.1980(8) 0.143(6) Uani 1 1 d GU . .
H70 H -0.5963 -0.2620 0.2427 0.172 Uiso 1 1 calc R . .
C71 C -0.5493(9) -0.2378(8) 0.1228(10) 0.187(10) Uani 1 1 d GU . .
H71 H -0.5882 -0.2849 0.1162 0.225 Uiso 1 1 calc R . .
C72 C -0.4875(11) -0.1825(13) 0.0574(8) 0.33(2) Uani 1 1 d GU . .
H72 H -0.4842 -0.1918 0.0060 0.395 Uiso 1 1 calc R . .
C73 C -0.4305(10) -0.1136(11) 0.0670(8) 0.297(17) Uani 1 1 d GU . .
H73 H -0.3883 -0.0758 0.0223 0.357 Uiso 1 1 calc R . .

loop_
_atom_site_aniso_label
_atom_site_aniso_U_11
_atom_site_aniso_U_22
_atom_site_aniso_U_33
_atom_site_aniso_U_23
_atom_site_aniso_U_13
_atom_site_aniso_U_12
F1 0.069(4) 0.057(4) 0.051(4) 0.000(3) -0.009(3) -0.022(3)
F2 0.044(4) 0.129(6) 0.103(5) -0.073(5) 0.010(3) -0.026(4)
F3 0.045(4) 0.049(4) 0.098(5) -0.044(3) 0.015(3) -0.016(3)
F4 0.108(6) 0.084(4) 0.039(3) -0.004(3) -0.020(4) -0.012(4)
F5A 0.065(8) 0.056(8) 0.229(18) -0.052(10) -0.055(12) -0.005(6)
F5B 0.029(6) 0.023(5) 0.052(6) -0.014(5) -0.004(5) 0.007(4)
O1 0.018(4) 0.030(3) 0.037(3) -0.015(3) -0.011(3) 0.005(3)
O2 0.027(4) 0.023(3) 0.036(3) -0.013(3) -0.010(3) 0.001(3)
O3 0.042(4) 0.025(3) 0.036(3) -0.010(3) -0.008(3) 0.003(3)
O4 0.027(4) 0.032(3) 0.027(3) -0.010(3) -0.008(3) 0.009(3)
O5 0.025(4) 0.025(3) 0.039(4) -0.014(3) -0.008(3) 0.004(3)
O6 0.009(3) 0.030(3) 0.041(4) -0.020(3) -0.004(3) 0.004(2)
O7 0.006(3) 0.038(4) 0.043(3) -0.010(3) -0.006(3) 0.000(3)
O8 0.021(3) 0.030(3) 0.025(3) -0.001(3) -0.009(3) 0.007(3)
O9 0.010(3) 0.044(4) 0.031(3) -0.018(3) -0.006(2) 0.001(3)
O10 0.016(3) 0.037(3) 0.027(3) -0.021(3) -0.006(2) 0.009(3)
N1 0.030(5) 0.026(3) 0.028(4) -0.013(3) -0.012(3) 0.004(3)
N2 0.021(5) 0.026(4) 0.033(4) -0.010(3) -0.003(3) 0.000(3)
N3 0.005(4) 0.033(3) 0.026(4) -0.009(3) -0.001(3) 0.004(3)
N4 0.017(4) 0.031(4) 0.028(4) -0.012(3) -0.005(3) -0.003(3)
N5 0.019(4) 0.021(4) 0.025(4) -0.007(3) -0.006(3) 0.001(3)
C1 0.018(5) 0.032(4) 0.031(5) -0.019(4) -0.015(4) -0.001(4)
C2 0.011(5) 0.023(4) 0.035(5) -0.015(3) -0.019(3) 0.007(3)
C3 0.027(6) 0.026(4) 0.036(5) -0.019(4) -0.007(4) 0.002(4)
C4 0.032(6) 0.028(5) 0.028(5) -0.011(4) -0.007(4) 0.007(4)
C5 0.035(6) 0.034(4) 0.031(5) -0.022(4) -0.007(4) 0.005(4)
C6 0.039(6) 0.010(4) 0.031(5) 0.000(4) -0.008(4) -0.004(4)
C7 0.043(7) 0.015(4) 0.027(4) 0.002(4) -0.009(4) -0.005(4)
C8 0.029(6) 0.032(5) 0.028(4) -0.010(4) -0.009(4) 0.005(4)
C9 0.024(6) 0.028(5) 0.038(5) -0.013(4) -0.012(4) 0.004(4)
C10 0.034(6) 0.023(5) 0.035(5) -0.007(4) -0.008(4) 0.000(4)
C11 0.028(5) 0.025(4) 0.028(5) -0.017(4) 0.000(4) 0.003(4)
C12 0.017(5) 0.031(4) 0.027(5) -0.012(4) 0.000(4) -0.005(3)
C13 0.007(4) 0.025(4) 0.025(5) -0.010(4) -0.006(4) 0.010(3)
C14 0.011(5) 0.038(5) 0.039(5) -0.016(5) -0.006(4) 0.009(4)
C15 0.016(5) 0.030(4) 0.045(6) -0.008(5) -0.012(5) 0.011(4)
C16 0.024(5) 0.028(5) 0.026(4) -0.008(4) -0.015(3) -0.001(4)
C17 0.023(5) 0.030(5) 0.024(4) -0.020(3) -0.002(3) 0.005(4)
C18 0.015(5) 0.027(5) 0.027(4) -0.012(3) -0.004(3) -0.002(4)
C19 0.006(4) 0.042(5) 0.033(4) -0.009(4) -0.001(4) -0.002(4)
C20 0.016(5) 0.046(6) 0.036(5) -0.016(4) -0.010(4) 0.001(4)
C21 0.018(5) 0.023(5) 0.025(5) -0.006(4) -0.009(4) 0.002(4)
C22 0.014(4) 0.028(5) 0.021(5) -0.011(4) -0.006(4) 0.007(4)
C23 0.013(5) 0.029(5) 0.022(5) -0.007(4) -0.001(4) -0.004(4)
C24 0.020(5) 0.036(5) 0.032(5) -0.024(4) 0.001(4) 0.000(4)
C25 0.013(5) 0.040(6) 0.040(6) -0.023(4) -0.006(4) 0.009(4)
C26 0.027(6) 0.039(5) 0.024(5) -0.008(3) -0.006(4) -0.004(4)
C27 0.032(6) 0.040(5) 0.032(5) -0.011(4) -0.012(4) -0.002(4)
C28 0.047(6) 0.044(6) 0.030(5) -0.006(4) -0.003(5) -0.015(5)
C29 0.040(6) 0.047(6) 0.035(6) -0.001(4) -0.006(5) 0.015(5)
C30 0.039(7) 0.075(8) 0.044(6) -0.002(5) -0.010(5) -0.009(5)
C31 0.036(6) 0.037(6) 0.039(6) -0.005(4) -0.011(5) -0.002(4)
C32 0.044(5) 0.017(5) 0.022(5) -0.002(4) -0.006(4) -0.001(4)
C33 0.046(5) 0.031(5) 0.040(6) -0.017(5) -0.001(4) -0.017(5)
C34 0.044(6) 0.060(7) 0.058(7) -0.034(6) 0.001(5) -0.006(6)
C35 0.051(6) 0.048(6) 0.061(6) -0.028(6) -0.016(5) -0.006(6)
C36 0.069(7) 0.045(6) 0.026(5) -0.004(5) -0.009(4) -0.013(6)
C37 0.049(6) 0.044(6) 0.032(5) -0.008(5) -0.006(4) 0.002(5)
C38 0.030(5) 0.018(4) 0.033(4) -0.005(4) -0.011(4) 0.008(3)
C39 0.034(6) 0.025(5) 0.041(5) -0.015(4) 0.006(4) 0.001(4)
C40 0.035(7) 0.024(5) 0.065(6) -0.024(5) 0.006(5) -0.001(4)
C41 0.037(7) 0.044(6) 0.057(6) -0.018(5) 0.019(5) -0.007(5)
C42 0.061(8) 0.050(7) 0.048(6) -0.020(5) 0.015(5) -0.012(5)
C43 0.044(7) 0.039(6) 0.043(5) -0.011(5) -0.001(4) -0.001(5)
C44 0.023(6) 0.036(5) 0.027(4) -0.008(4) -0.006(4) -0.014(4)
C45 0.041(7) 0.039(5) 0.029(4) -0.006(4) -0.002(4) -0.013(5)
C46 0.047(8) 0.073(7) 0.024(5) -0.006(5) -0.012(5) -0.007(6)
C47 0.067(9) 0.079(7) 0.029(5) -0.029(5) -0.006(5) -0.009(6)
C48 0.070(9) 0.065(7) 0.040(6) -0.027(5) -0.008(6) 0.007(6)
C49 0.044(7) 0.044(5) 0.024(4) -0.007(4) -0.010(4) 0.000(5)
C50 0.012(5) 0.034(4) 0.027(5) -0.009(4) 0.011(4) -0.001(3)
C51 0.023(5) 0.045(5) 0.053(6) -0.021(5) -0.010(5) 0.004(4)
C52 0.042(6) 0.045(6) 0.083(8) -0.025(6) -0.016(6) -0.002(5)
C53 0.039(6) 0.049(6) 0.061(7) -0.027(6) -0.002(6) -0.004(4)
C54 0.042(6) 0.032(5) 0.037(6) -0.014(5) 0.007(5) -0.001(4)
C55 0.021(5) 0.030(4) 0.046(6) -0.015(5) 0.002(4) -0.001(4)
B1 0.030(6) 0.032(5) 0.025(5) -0.016(4) -0.008(4) -0.002(4)
B2 0.042(6) 0.023(5) 0.024(5) -0.007(4) 0.006(4) 0.004(4)
B3 0.031(6) 0.023(5) 0.029(5) 0.000(4) -0.016(4) 0.000(4)
B4 0.018(6) 0.034(5) 0.037(5) -0.006(4) -0.014(4) 0.000(4)
B5 0.011(6) 0.034(5) 0.025(5) -0.008(4) -0.004(4) 0.005(4)
C56 0.064(9) 0.071(9) 0.063(8) 0.012(7) 0.008(6) -0.005(6)
C57 0.089(11) 0.080(9) 0.072(10) -0.003(7) -0.004(7) -0.027(8)
C58 0.079(9) 0.084(9) 0.065(8) -0.033(7) 0.003(6) -0.009(7)
C59 0.045(8) 0.085(9) 0.070(8) -0.032(7) 0.005(6) -0.011(6)
C60 0.054(9) 0.075(9) 0.081(9) -0.030(7) -0.010(6) 0.006(6)
C61 0.072(9) 0.067(8) 0.062(8) -0.001(7) 0.012(6) 0.022(6)
C62 0.91(8) 0.28(2) 0.39(3) -0.180(19) -0.54(5) 0.15(3)
C63 0.30(4) 0.16(2) 0.41(3) -0.16(2) -0.09(3) 0.00(2)
C64 0.090(14) 0.217(17) 0.207(15) -0.143(14) -0.018(12) 0.006(14)
C65 0.085(12) 0.151(13) 0.106(10) -0.042(8) -0.012(10) -0.026(10)
C66 0.19(2) 0.22(2) 0.152(12) 0.038(13) -0.018(16) -0.092(18)
C67 0.26(3) 0.168(17) 0.34(2) 0.029(17) -0.15(2) -0.130(18)
C68 0.061(12) 0.160(16) 0.233(19) -0.127(14) -0.023(11) -0.012(9)
C69 0.091(14) 0.097(13) 0.214(14) -0.038(12) -0.078(11) 0.010(9)
C70 0.112(14) 0.064(10) 0.260(17) -0.032(11) -0.095(12) 0.021(8)
C71 0.075(14) 0.194(19) 0.37(3) -0.20(2) 0.014(15) -0.017(11)
C72 0.21(3) 0.54(5) 0.40(3) -0.37(3) 0.15(2) -0.25(3)
C73 0.28(3) 0.43(4) 0.31(2) -0.29(3) 0.12(2) -0.23(3)

loop_
_atom_type_symbol
_atom_type_description
_atom_type_scat_dispersion_real
_atom_type_scat_dispersion_imag
_atom_type_scat_source
C C 0.0033 0.0016 'International Tables Vol C Tables 4.2.6.8 and 6.1.1.4'
H H 0.0000 0.0000 'International Tables Vol C Tables 4.2.6.8 and 6.1.1.4'
B B 0.0013 0.0007 'International Tables Vol C Tables 4.2.6.8 and 6.1.1.4'
N N 0.0061 0.0033 'International Tables Vol C Tables 4.2.6.8 and 6.1.1.4'
O O 0.0106 0.0060 'International Tables Vol C Tables 4.2.6.8 and 6.1.1.4'
F F 0.0171 0.0103 'International Tables Vol C Tables 4.2.6.8 and 6.1.1.4'

loop_
_geom_angle_atom_site_label_1
_geom_angle_atom_site_label_2
_geom_angle_atom_site_label_3
_geom_angle
C1 O1 B1 108.0(6)
C2 O2 B1 106.1(7)
C6 O3 B2 105.5(6)
C7 O4 B2 106.8(6)
C11 O5 B3 105.3(6)
C12 O6 B3 105.5(6)
C16 O7 B4 108.9(6)
C17 O8 B4 108.0(7)
C21 O9 B5 106.7(6)
C22 O10 B5 106.5(6)
C4 N1 C3 119.3(8)
C4 N1 B2 120.2(7)
C3 N1 B2 120.4(7)
C9 N2 C8 120.6(7)
C9 N2 B3 120.3(6)
C8 N2 B3 119.0(7)
C14 N3 C13 120.6(7)
C14 N3 B4 123.3(7)
C13 N3 B4 115.8(7)
C18 N4 C19 119.2(7)
C18 N4 B5 121.9(7)
C19 N4 B5 118.8(7)
C24 N5 C23 119.0(7)
C24 N5 B1 122.9(7)
C23 N5 B1 118.0(7)
O1 C1 C5 129.6(8)
O1 C1 C2 109.4(7)
C5 C1 C2 121.0(8)
O2 C2 C3 127.4(8)
O2 C2 C1 112.6(8)
C3 C2 C1 120.0(8)
N1 C3 C2 119.7(8)
N1 C3 H3 120.2
C2 C3 H3 120.2
N1 C4 C5 123.8(8)
N1 C4 H4 118.1
C5 C4 H4 118.1
C1 C5 C4 116.1(8)
C1 C5 H5 121.9
C4 C5 H5 121.9
O3 C6 C10 128.2(8)
O3 C6 C7 112.3(7)
C10 C6 C7 119.6(8)
O4 C7 C8 128.3(8)
O4 C7 C6 110.7(7)
C8 C7 C6 120.8(7)
C7 C8 N2 118.8(8)
C7 C8 H8 120.6
N2 C8 H8 120.6
N2 C9 C10 123.0(7)
N2 C9 H9 118.5
C10 C9 H9 118.5
C9 C10 C6 117.0(8)
C9 C10 H10 121.5
C6 C10 H10 121.5
O5 C11 C15 128.8(7)
O5 C11 C12 112.1(8)
C15 C11 C12 119.0(8)
O6 C12 C13 128.4(8)
O6 C12 C11 110.7(7)
C13 C12 C11 120.9(8)
C12 C13 N3 119.2(7)
C12 C13 H13 120.4
N3 C13 H13 120.4
N3 C14 C15 122.0(8)
N3 C14 H14 119.0
C15 C14 H14 119.0
C14 C15 C11 118.2(8)
C14 C15 H15 120.9
C11 C15 H15 120.9
O7 C16 C20 130.7(8)
O7 C16 C17 109.2(7)
C20 C16 C17 119.9(8)
O8 C17 C18 129.5(8)
O8 C17 C16 111.1(7)
C18 C17 C16 119.4(8)
N4 C18 C17 120.3(8)
N4 C18 H18 119.8
C17 C18 H18 119.8
N4 C19 C20 123.2(8)
N4 C19 H19 118.4
C20 C19 H19 118.4
C16 C20 C19 117.9(8)
C16 C20 H20 121.1
C19 C20 H20 121.1
O9 C21 C22 111.1(7)
O9 C21 C25 127.2(8)
C22 C21 C25 121.6(7)
C23 C22 O10 129.1(8)
C23 C22 C21 119.6(7)
O10 C22 C21 111.2(7)
C22 C23 N5 119.8(8)
C22 C23 H23 120.1
N5 C23 H23 120.1
N5 C24 C25 124.6(7)
N5 C24 H24 117.7
C25 C24 H24 117.7
C24 C25 C21 115.3(8)
C24 C25 H25 122.3
C21 C25 H25 122.3
C27 C26 C31 115.6(8)
C27 C26 B1 123.9(8)
C31 C26 B1 120.5(8)
C26 C27 C28 123.7(9)
C26 C27 H27 118.1
C28 C27 H27 118.1
F1 C28 C27 121.9(9)
F1 C28 C29 117.1(8)
C27 C28 C29 121.0(9)
C30 C29 C28 117.1(9)
C30 C29 H29 121.5
C28 C29 H29 121.5
C29 C30 C31 121.1(10)
C29 C30 H30 119.5
C31 C30 H30 119.5
C26 C31 C30 121.4(9)
C26 C31 H31 119.3
C30 C31 H31 119.3
C37 C32 C33 117.3(9)
C37 C32 B2 123.4(9)
C33 C32 B2 119.3(7)
C34 C33 C32 118.6(9)
C34 C33 H33 120.7
C32 C33 H33 120.7
C35 C34 C33 125.4(11)
C35 C34 F2 117.0(10)
C33 C34 F2 117.6(9)
C34 C35 C36 117.1(10)
C34 C35 H35 121.4
C36 C35 H35 121.4
C35 C36 C37 118.6(9)
C35 C36 H36 120.7
C37 C36 H36 120.7
C32 C37 C36 122.9(10)
C32 C37 H37 118.6
C36 C37 H37 118.6
C39 C38 C43 116.4(9)
C39 C38 B3 126.8(8)
C43 C38 B3 116.8(8)
C40 C39 C38 121.6(9)
C40 C39 H39 119.2
C38 C39 H39 119.2
C39 C40 F3 120.8(9)
C39 C40 C41 122.8(9)
F3 C40 C41 116.3(9)
C40 C41 C42 116.1(10)
C40 C41 H41 122.0
C42 C41 H41 122.0
C43 C42 C41 121.6(10)
C43 C42 H42 119.2
C41 C42 H42 119.2
C42 C43 C38 121.5(9)
C42 C43 H43 119.3
C38 C43 H43 119.3
C45 C44 C49 117.9(8)
C45 C44 B4 121.6(8)
C49 C44 B4 120.5(8)
C46 C45 C44 120.1(9)
C46 C45 H45 119.9
C44 C45 H45 119.9
C45 C46 F4 117.9(10)
C45 C46 C47 124.0(9)
F4 C46 C47 117.9(8)
C48 C47 C46 113.7(9)
C48 C47 H47 123.1
C46 C47 H47 123.1
C47 C48 C49 124.5(10)
C47 C48 H48 117.8
C49 C48 H48 117.8
C48 C49 C44 119.7(9)
C48 C49 H49 120.2
C44 C49 H49 120.2
C51 C50 C55 115.1(8)
C51 C50 B5 123.2(8)
C55 C50 B5 121.7(8)
C52 C51 C50 123.9(9)
C52 C51 H51 118.1
C50 C51 H51 118.1
F5A C52 C51 118.9(11)
F5A C52 C53 120.5(11)
C51 C52 C53 120.4(10)
C54 C53 C52 117.2(10)
C54 C53 H53 121.4
C52 C53 H53 121.4
F5B C54 C55 118.2(9)
F5B C54 C53 119.5(9)
C55 C54 C53 122.3(9)
C54 C55 C50 120.9(9)
C54 C55 H55 119.5
C50 C55 H55 119.5
O1 B1 O2 103.3(7)
O1 B1 C26 114.2(7)
O2 B1 C26 115.9(8)
O1 B1 N5 104.6(7)
O2 B1 N5 105.3(6)
C26 B1 N5 112.4(7)
O4 B2 O3 104.3(7)
O4 B2 N1 109.3(7)
O3 B2 N1 105.1(7)
O4 B2 C32 112.2(8)
O3 B2 C32 114.3(7)
N1 B2 C32 111.1(7)
O6 B3 O5 104.8(7)
O6 B3 C38 111.9(8)
O5 B3 C38 116.2(7)
O6 B3 N2 105.7(6)
O5 B3 N2 106.0(7)
C38 B3 N2 111.3(7)
O8 B4 O7 102.3(7)
O8 B4 C44 115.8(8)
O7 B4 C44 114.3(7)
O8 B4 N3 106.6(6)
O7 B4 N3 106.8(7)
C44 B4 N3 110.2(7)
O9 B5 O10 104.0(6)
O9 B5 C50 114.8(7)
O10 B5 C50 114.0(7)
O9 B5 N4 105.1(6)
O10 B5 N4 106.7(7)
C50 B5 N4 111.4(7)
C61 C56 C57 118.0(14)
C61 C56 H56 121.0
C57 C56 H56 121.0
C56 C57 C58 119.1(13)
C56 C57 H57 120.5
C58 C57 H57 120.5
C59 C58 C57 120.0(12)
C59 C58 H58 120.0
C57 C58 H58 120.0
C58 C59 C60 120.6(12)
C58 C59 H59 119.7
C60 C59 H59 119.7
C61 C60 C59 114.6(12)
C61 C60 H60 122.7
C59 C60 H60 122.7
C56 C61 C60 127.4(13)
C56 C61 H61 116.3
C60 C61 H61 116.3
C63 C62 C67 120.0
C63 C62 H62 120.0
C67 C62 H62 120.0
C64 C63 C62 120.0
C64 C63 H63 120.0
C62 C63 H63 120.0
C63 C64 C65 120.0
C63 C64 H64 120.0
C65 C64 H64 120.0
C66 C65 C64 120.0
C66 C65 H65 120.0
C64 C65 H65 120.0
C65 C66 C67 120.0
C65 C66 H66 120.0
C67 C66 H66 120.0
C66 C67 C62 120.0
C66 C67 H67 120.0
C62 C67 H67 120.0
C69 C68 C73 120.0
C69 C68 H68 120.0
C73 C68 H68 120.0
C68 C69 C70 120.0
C68 C69 H69 120.0
C70 C69 H69 120.0
C71 C70 C69 120.0
C71 C70 H70 120.0
C69 C70 H70 120.0
C72 C71 C70 120.0
C72 C71 H71 120.0
C70 C71 H71 120.0
C71 C72 C73 120.0
C71 C72 H72 120.0
C73 C72 H72 120.0
C72 C73 C68 120.0
C72 C73 H73 120.0
C68 C73 H73 120.0

loop_
_geom_bond_atom_site_label_1
_geom_bond_atom_site_label_2
_geom_bond_distance
F1 C28 1.357(10)
F2 C34 1.383(11)
F3 C40 1.358(10)
F4 C46 1.391(10)
F5A C52 1.318(14)
F5B C54 1.325(11)
O1 C1 1.348(9)
O1 B1 1.489(10)
O2 C2 1.338(8)
O2 B1 1.505(11)
O3 C6 1.329(9)
O3 B2 1.525(11)
O4 C7 1.346(9)
O4 B2 1.485(10)
O5 C11 1.330(9)
O5 B3 1.494(11)
O6 C12 1.348(9)
O6 B3 1.491(10)
O7 C16 1.334(9)
O7 B4 1.514(11)
O8 C17 1.337(9)
O8 B4 1.502(10)
O9 C21 1.364(8)
O9 B5 1.489(10)
O10 C22 1.359(8)
O10 B5 1.500(10)
N1 C4 1.345(9)
N1 C3 1.348(9)
N1 B2 1.585(12)
N2 C9 1.348(9)
N2 C8 1.363(9)
N2 B3 1.620(11)
N3 C14 1.349(9)
N3 C13 1.355(9)
N3 B4 1.602(11)
N4 C18 1.348(10)
N4 C19 1.357(9)
N4 B5 1.602(11)
N5 C24 1.332(9)
N5 C23 1.368(9)
N5 B1 1.621(11)
C1 C5 1.361(10)
C1 C2 1.387(10)
C2 C3 1.352(11)
C3 H3 0.9500
C4 C5 1.363(11)
C4 H4 0.9500
C5 H5 0.9500
C6 C10 1.395(11)
C6 C7 1.397(11)
C7 C8 1.353(10)
C8 H8 0.9500
C9 C10 1.357(10)
C9 H9 0.9500
C10 H10 0.9500
C11 C15 1.386(11)
C11 C12 1.388(11)
C12 C13 1.350(10)
C13 H13 0.9500
C14 C15 1.353(11)
C14 H14 0.9500
C15 H15 0.9500
C16 C20 1.343(11)
C16 C17 1.428(10)
C17 C18 1.357(10)
C18 H18 0.9500
C19 C20 1.367(10)
C19 H19 0.9500
C20 H20 0.9500
C21 C22 1.373(10)
C21 C25 1.384(10)
C22 C23 1.348(10)
C23 H23 0.9500
C24 C25 1.356(10)
C24 H24 0.9500
C25 H25 0.9500
C26 C27 1.371(11)
C26 C31 1.389(11)
C26 B1 1.527(12)
C27 C28 1.373(11)
C27 H27 0.9500
C28 C29 1.392(12)
C29 C30 1.370(13)
C29 H29 0.9500
C30 C31 1.421(12)
C30 H30 0.9500
C31 H31 0.9500
C32 C37 1.352(11)
C32 C33 1.395(12)
C32 B2 1.604(13)
C33 C34 1.350(12)
C33 H33 0.9500
C34 C35 1.335(12)
C35 C36 1.382(13)
C35 H35 0.9500
C36 C37 1.399(12)
C36 H36 0.9500
C37 H37 0.9500
C38 C39 1.378(11)
C38 C43 1.422(11)
C38 B3 1.578(13)
C39 C40 1.351(12)
C39 H39 0.9500
C40 C41 1.383(12)
C41 C42 1.407(12)
C41 H41 0.9500
C42 C43 1.345(12)
C42 H42 0.9500
C43 H43 0.9500
C44 C45 1.373(11)
C44 C49 1.376(11)
C44 B4 1.560(13)
C45 C46 1.343(12)
C45 H45 0.9500
C46 C47 1.403(13)
C47 C48 1.346(12)
C47 H47 0.9500
C48 C49 1.374(12)
C48 H48 0.9500
C49 H49 0.9500
C50 C51 1.392(11)
C50 C55 1.423(10)
C50 B5 1.549(12)
C51 C52 1.361(12)
C51 H51 0.9500
C52 C53 1.392(12)
C53 C54 1.389(12)
C53 H53 0.9500
C54 C55 1.367(11)
C55 H55 0.9500
C56 C61 1.313(16)
C56 C57 1.349(16)
C56 H56 0.9500
C57 C58 1.406(16)
C57 H57 0.9500
C58 C59 1.352(14)
C58 H58 0.9500
C59 C60 1.402(14)
C59 H59 0.9500
C60 C61 1.349(15)
C60 H60 0.9500
C61 H61 0.9500
C62 C63 1.3900
C62 C67 1.3900
C62 H62 0.9500
C63 C64 1.3900
C63 H63 0.9500
C64 C65 1.3900
C64 H64 0.9500
C65 C66 1.3900
C65 H65 0.9500
C66 C67 1.3900
C66 H66 0.9500
C67 H67 0.9500
C68 C69 1.3900
C68 C73 1.3900
C68 H68 0.9500
C69 C70 1.3900
C69 H69 0.9500
C70 C71 1.3900
C70 H70 0.9500
C71 C72 1.3900
C71 H71 0.9500
C72 C73 1.3900
C72 H72 0.9500
C73 H73 0.9500

loop_
_geom_torsion_atom_site_label_1
_geom_torsion_atom_site_label_2
_geom_torsion_atom_site_label_3
_geom_torsion_atom_site_label_4
_geom_torsion
B1 O1 C1 C5 -175.0(8)
B1 O1 C1 C2 5.9(8)
B1 O2 C2 C3 174.7(8)
B1 O2 C2 C1 -3.5(8)
O1 C1 C2 O2 -1.5(8)
C5 C1 C2 O2 179.3(7)
O1 C1 C2 C3 -179.9(7)
C5 C1 C2 C3 1.0(11)
C4 N1 C3 C2 2.8(11)
B2 N1 C3 C2 -174.4(7)
O2 C2 C3 N1 -179.6(7)
C1 C2 C3 N1 -1.6(11)
C3 N1 C4 C5 -3.6(12)
B2 N1 C4 C5 173.7(8)
O1 C1 C5 C4 179.5(7)
C2 C1 C5 C4 -1.5(11)
N1 C4 C5 C1 2.8(12)
B2 O3 C6 C10 -175.3(9)
B2 O3 C6 C7 4.5(9)
B2 O4 C7 C8 179.9(9)
B2 O4 C7 C6 -4.4(10)
O3 C6 C7 O4 -0.2(10)
C10 C6 C7 O4 179.7(7)
O3 C6 C7 C8 175.9(8)
C10 C6 C7 C8 -4.3(13)
O4 C7 C8 N2 179.6(8)
C6 C7 C8 N2 4.3(13)
C9 N2 C8 C7 -2.7(12)
B3 N2 C8 C7 -179.8(8)
C8 N2 C9 C10 1.2(13)
B3 N2 C9 C10 178.2(8)
N2 C9 C10 C6 -1.1(13)
O3 C6 C10 C9 -177.6(8)
C7 C6 C10 C9 2.6(12)
B3 O5 C11 C15 -173.8(8)
B3 O5 C11 C12 9.5(9)
B3 O6 C12 C13 172.4(8)
B3 O6 C12 C11 -6.0(8)
O5 C11 C12 O6 -2.4(9)
C15 C11 C12 O6 -179.4(7)
O5 C11 C12 C13 179.1(7)
C15 C11 C12 C13 2.1(12)
O6 C12 C13 N3 -179.6(7)
C11 C12 C13 N3 -1.4(11)
C14 N3 C13 C12 1.7(11)
B4 N3 C13 C12 -171.6(7)
C13 N3 C14 C15 -2.9(12)
B4 N3 C14 C15 169.9(8)
N3 C14 C15 C11 3.6(13)
O5 C11 C15 C14 -179.6(8)
C12 C11 C15 C14 -3.2(12)
B4 O7 C16 C20 -178.7(9)
B4 O7 C16 C17 4.6(8)
B4 O8 C17 C18 177.0(8)
B4 O8 C17 C16 -4.3(8)
O7 C16 C17 O8 -0.2(9)
C20 C16 C17 O8 -177.3(7)
O7 C16 C17 C18 178.6(6)
C20 C16 C17 C18 1.5(11)
C19 N4 C18 C17 -1.0(11)
B5 N4 C18 C17 -177.9(7)
O8 C17 C18 N4 178.8(7)
C16 C17 C18 N4 0.2(11)
C18 N4 C19 C20 0.1(11)
B5 N4 C19 C20 177.1(7)
O7 C16 C20 C19 -178.7(7)
C17 C16 C20 C19 -2.4(12)
N4 C19 C20 C16 1.6(12)
B5 O9 C21 C22 4.7(8)
B5 O9 C21 C25 -175.1(8)
B5 O10 C22 C23 178.2(8)
B5 O10 C22 C21 -4.0(8)
O9 C21 C22 C23 177.6(7)
C25 C21 C22 C23 -2.6(12)
O9 C21 C22 O10 -0.4(9)
C25 C21 C22 O10 179.3(7)
O10 C22 C23 N5 -178.5(7)
C21 C22 C23 N5 3.9(11)
C24 N5 C23 C22 -3.0(11)
B1 N5 C23 C22 -178.7(7)
C23 N5 C24 C25 0.7(12)
B1 N5 C24 C25 176.3(8)
N5 C24 C25 C21 0.6(13)
O9 C21 C25 C24 -179.9(7)
C22 C21 C25 C24 0.4(12)
C31 C26 C27 C28 -2.6(13)
B1 C26 C27 C28 176.4(8)
C26 C27 C28 F1 -178.8(8)
C26 C27 C28 C29 2.5(14)
F1 C28 C29 C30 -179.6(9)
C27 C28 C29 C30 -0.8(14)
C28 C29 C30 C31 -0.5(15)
C27 C26 C31 C30 1.3(13)
B1 C26 C31 C30 -177.8(8)
C29 C30 C31 C26 0.2(15)
C37 C32 C33 C34 -2.7(13)
B2 C32 C33 C34 -179.4(8)
C32 C33 C34 C35 2.8(15)
C32 C33 C34 F2 -178.4(8)
C33 C34 C35 C36 -0.8(16)
F2 C34 C35 C36 -179.7(9)
C34 C35 C36 C37 -1.1(14)
C33 C32 C37 C36 0.9(13)
B2 C32 C37 C36 177.5(8)
C35 C36 C37 C32 1.0(14)
C43 C38 C39 C40 1.9(12)
B3 C38 C39 C40 179.9(9)
C38 C39 C40 F3 178.4(7)
C38 C39 C40 C41 -2.0(14)
C39 C40 C41 C42 0.6(14)
F3 C40 C41 C42 -179.8(8)
C40 C41 C42 C43 0.8(14)
C41 C42 C43 C38 -0.9(15)
C39 C38 C43 C42 -0.5(13)
B3 C38 C43 C42 -178.7(9)
C49 C44 C45 C46 -1.2(14)
B4 C44 C45 C46 176.5(9)
C44 C45 C46 F4 178.6(8)
C44 C45 C46 C47 3.2(16)
C45 C46 C47 C48 -2.6(16)
F4 C46 C47 C48 -178.0(9)
C46 C47 C48 C49 0.2(16)
C47 C48 C49 C44 1.6(17)
C45 C44 C49 C48 -1.1(14)
B4 C44 C49 C48 -178.8(9)
C55 C50 C51 C52 1.6(13)
B5 C50 C51 C52 -178.4(9)
C50 C51 C52 F5A -177.0(12)
C50 C51 C52 C53 -2.2(16)
F5A C52 C53 C54 175.0(12)
C51 C52 C53 C54 0.2(15)
C52 C53 C54 F5B -177.1(9)
C52 C53 C54 C55 2.2(14)
F5B C54 C55 C50 176.5(8)
C53 C54 C55 C50 -2.8(14)
C51 C50 C55 C54 0.9(12)
B5 C50 C55 C54 -179.1(8)
C1 O1 B1 O2 -7.6(7)
C1 O1 B1 C26 -134.4(8)
C1 O1 B1 N5 102.4(7)
C2 O2 B1 O1 6.6(7)
C2 O2 B1 C26 132.2(7)
C2 O2 B1 N5 -102.9(6)
C27 C26 B1 O1 -88.1(10)
C31 C26 B1 O1 90.9(10)
C27 C26 B1 O2 152.0(8)
C31 C26 B1 O2 -29.0(11)
C27 C26 B1 N5 30.9(12)
C31 C26 B1 N5 -150.1(8)
C24 N5 B1 O1 28.1(10)
C23 N5 B1 O1 -156.4(6)
C24 N5 B1 O2 136.6(7)
C23 N5 B1 O2 -47.8(9)
C24 N5 B1 C26 -96.4(9)
C23 N5 B1 C26 79.2(9)
C7 O4 B2 O3 6.7(9)
C7 O4 B2 N1 -105.3(7)
C7 O4 B2 C32 131.0(7)
C6 O3 B2 O4 -6.8(9)
C6 O3 B2 N1 108.2(7)
C6 O3 B2 C32 -129.6(8)
C4 N1 B2 O4 146.5(7)
C3 N1 B2 O4 -36.3(10)
C4 N1 B2 O3 35.1(9)
C3 N1 B2 O3 -147.7(6)
C4 N1 B2 C32 -89.1(9)
C3 N1 B2 C32 88.1(8)
C37 C32 B2 O4 169.4(8)
C33 C32 B2 O4 -14.1(11)
C37 C32 B2 O3 -72.2(11)
C33 C32 B2 O3 104.3(9)
C37 C32 B2 N1 46.7(11)
C33 C32 B2 N1 -136.9(8)
C12 O6 B3 O5 11.2(8)
C12 O6 B3 C38 138.0(7)
C12 O6 B3 N2 -100.6(7)
C11 O5 B3 O6 -12.5(8)
C11 O5 B3 C38 -136.6(7)
C11 O5 B3 N2 99.0(7)
C39 C38 B3 O6 125.8(8)
C43 C38 B3 O6 -56.2(10)
C39 C38 B3 O5 -113.9(9)
C43 C38 B3 O5 64.2(10)
C39 C38 B3 N2 7.7(12)
C43 C38 B3 N2 -174.3(7)
C9 N2 B3 O6 147.8(7)
C8 N2 B3 O6 -35.1(10)
C9 N2 B3 O5 36.9(10)
C8 N2 B3 O5 -146.0(7)
C9 N2 B3 C38 -90.4(9)
C8 N2 B3 C38 86.7(9)
C17 O8 B4 O7 6.6(8)
C17 O8 B4 C44 131.6(8)
C17 O8 B4 N3 -105.4(7)
C16 O7 B4 O8 -6.8(8)
C16 O7 B4 C44 -132.8(7)
C16 O7 B4 N3 105.0(7)
C45 C44 B4 O8 161.9(8)
C49 C44 B4 O8 -20.5(12)
C45 C44 B4 O7 -79.5(11)
C49 C44 B4 O7 98.1(10)
C45 C44 B4 N3 40.8(11)
C49 C44 B4 N3 -141.6(8)
C14 N3 B4 O8 137.0(7)
C13 N3 B4 O8 -49.9(9)
C14 N3 B4 O7 28.2(10)
C13 N3 B4 O7 -158.7(6)
C14 N3 B4 C44 -96.5(9)
C13 N3 B4 C44 76.6(8)
C21 O9 B5 O10 -6.7(8)
C21 O9 B5 C50 -131.9(7)
C21 O9 B5 N4 105.3(7)
C22 O10 B5 O9 6.4(8)
C22 O10 B5 C50 132.2(7)
C22 O10 B5 N4 -104.4(7)
C51 C50 B5 O9 -47.5(11)
C55 C50 B5 O9 132.6(8)
C51 C50 B5 O10 -167.3(7)
C55 C50 B5 O10 12.7(11)
C51 C50 B5 N4 71.8(10)
C55 C50 B5 N4 -108.2(8)
C18 N4 B5 O9 -133.3(7)
C19 N4 B5 O9 49.8(9)
C18 N4 B5 O10 -23.2(9)
C19 N4 B5 O10 159.8(6)
C18 N4 B5 C50 101.8(9)
C19 N4 B5 C50 -75.1(9)
C61 C56 C57 C58 6.1(19)
C56 C57 C58 C59 -4.8(19)
C57 C58 C59 C60 2.2(19)
C58 C59 C60 C61 -0.9(17)
C57 C56 C61 C60 -5(2)
C59 C60 C61 C56 3(2)
C67 C62 C63 C64 0.0
C62 C63 C64 C65 0.0
C63 C64 C65 C66 0.0
C64 C65 C66 C67 0.0
C65 C66 C67 C62 0.0
C63 C62 C67 C66 0.0
C73 C68 C69 C70 0.0
C68 C69 C70 C71 0.0
C69 C70 C71 C72 0.0
C70 C71 C72 C73 0.0
C71 C72 C73 C68 0.0
C69 C68 C73 C72 0.0
